data_7003426
loop_
_publ_author_name
'Zhao, Chang-Qiu'
'Jennings, Michael C.'
'Puddephatt, Richard J.'

_publ_section_title
;
 A hemilabile binucleating pincer ligand for self-assembly of
 coordination oligomers and polymers
;
_journal_issue 9
_journal_name_full 'Dalton Transactions'
_journal_page_first 1243
_journal_page_last 1250
_journal_paper_doi 10.1039/b716035f
_journal_year 2008
_chemical_formula_moiety 'C62 H60 Cl2 N2 P4 Pd2, 2(C F3 O3 S)'
_chemical_formula_sum 'C64 H60 Cl2 F6 N2 O6 P4 Pd2 S2'
_chemical_formula_weight 1538.84
_chemical_name_systematic
;
?
;
_space_group_IT_number 15
_symmetry_cell_setting monoclinic
_symmetry_space_group_name_Hall '-C 2yc'
_symmetry_space_group_name_H-M 'C 1 2/c 1'
_atom_sites_solution_hydrogens geom
_atom_sites_solution_primary heavy
_atom_sites_solution_secondary difmap
_audit_creation_method SHELXL-97
_cell_angle_alpha 90.00
_cell_angle_beta 111.7070(10)
_cell_angle_gamma 90.00
_cell_formula_units_Z 4
_cell_length_a 31.9519(5)
_cell_length_b 12.4261(2)
_cell_length_c 17.3210(3)
_cell_measurement_reflns_used 7455
_cell_measurement_temperature 150(2)
_cell_measurement_theta_max 27.48
_cell_measurement_theta_min 2.55
_cell_volume 6389.41(19)
_computing_cell_refinement 'DENZO-SMN (Otwinowski & Minor, 1997)'
_computing_data_collection 'COLLECT (Nonius, 1997-2001)'
_computing_data_reduction DENZO-SMN
_computing_molecular_graphics 'SHELXTL/PC (Sheldrick, 2001)'
_computing_publication_material SHELXTL/PC
_computing_structure_refinement 'SHELXL-97 (Sheldrick, 1997)'
_computing_structure_solution 'SHELXS-97 (Sheldrick, 1997)'
_diffrn_ambient_temperature 150(2)
_diffrn_measured_fraction_theta_full 0.998
_diffrn_measured_fraction_theta_max 0.998
_diffrn_measurement_device_type 'Nonius Kappa-CCD'
_diffrn_measurement_method '\f scans, and \w scans with \k offsets'
_diffrn_radiation_monochromator graphite
_diffrn_radiation_source 'fine-focus sealed tube'
_diffrn_radiation_type MoK\a
_diffrn_radiation_wavelength 0.71073
_diffrn_reflns_av_R_equivalents 0.049
_diffrn_reflns_av_sigmaI/netI 0.0460
_diffrn_reflns_limit_h_max 41
_diffrn_reflns_limit_h_min -41
_diffrn_reflns_limit_k_max 16
_diffrn_reflns_limit_k_min -16
_diffrn_reflns_limit_l_max 22
_diffrn_reflns_limit_l_min -22
_diffrn_reflns_number 33729
_diffrn_reflns_theta_full 27.49
_diffrn_reflns_theta_max 27.49
_diffrn_reflns_theta_min 2.57
_diffrn_standards_number 0
_exptl_absorpt_coefficient_mu 0.883
_exptl_absorpt_correction_T_max 0.7777
_exptl_absorpt_correction_T_min 0.6425
_exptl_absorpt_correction_type multi-scan
_exptl_absorpt_process_details 'DENZO-SMN (Otwinowski & Minor, 1997)'
_exptl_crystal_colour yellow
_exptl_crystal_density_diffrn 1.600
_exptl_crystal_density_method 'not measured'
_exptl_crystal_description block
_exptl_crystal_F_000 3112
_exptl_crystal_size_max 0.55
_exptl_crystal_size_mid 0.40
_exptl_crystal_size_min 0.30
_refine_diff_density_max 1.025
_refine_diff_density_min -0.933
_refine_diff_density_rms 0.097
_refine_ls_extinction_method none
_refine_ls_goodness_of_fit_ref 1.024
_refine_ls_hydrogen_treatment constr
_refine_ls_matrix_type full
_refine_ls_number_parameters 349
_refine_ls_number_reflns 7334
_refine_ls_number_restraints 0
_refine_ls_restrained_S_all 1.024
_refine_ls_R_factor_all 0.0634
_refine_ls_R_factor_gt 0.0413
_refine_ls_shift/su_max 0.001
_refine_ls_shift/su_mean 0.000
_refine_ls_structure_factor_coef Fsqd
_refine_ls_weighting_details 'calc w=1/[\s^2^(Fo^2^)+(0.0463P)^2^+24.4245P] where P=(Fo^2^+2Fc^2^)/3'
_refine_ls_weighting_scheme calc
_refine_ls_wR_factor_gt 0.1014
_refine_ls_wR_factor_ref 0.1100
_reflns_number_gt 5491
_reflns_number_total 7334
_reflns_threshold_expression I>2\s(I)
_cod_data_source_file b716035f.txt
_cod_data_source_block 02145
_cod_depositor_comments
;
The following automatic conversions were performed:
'_symmetry_cell_setting' value 'Monoclinic' changed to 'monoclinic'
according to '/home/saulius/struct/CIF-dictionaries/cif_core.dic'
dictionary named 'cif_core.dic' version 2.4.1 from 2010-06-29.

Automatic conversion script
Id: cif_fix_enum 1527 2010-12-29 10:47:43Z saulius 
;
_cod_original_cell_volume 6389.41(18)
_cod_original_sg_symbol_H-M 'C 2/c'
_cod_database_code 7003426

loop_
_symmetry_equiv_pos_as_xyz
'x, y, z'
'-x, y, -z+1/2'
'x+1/2, y+1/2, z'
'-x+1/2, y+1/2, -z+1/2'
'-x, -y, -z'
'x, -y, z-1/2'
'-x+1/2, -y+1/2, -z'
'x+1/2, -y+1/2, z-1/2'

loop_
_atom_site_label
_atom_site_type_symbol
_atom_site_fract_x
_atom_site_fract_y
_atom_site_fract_z
_atom_site_U_iso_or_equiv
_atom_site_adp_type
_atom_site_occupancy
_atom_site_symmetry_multiplicity
_atom_site_calc_flag
_atom_site_refinement_flags
_atom_site_disorder_assembly
_atom_site_disorder_group
Pd Pd 0.382788(8) 0.32028(2) 0.146332(15) 0.01968(8) Uani 1 1 d . . .
Cl Cl 0.45164(3) 0.32213(8) 0.13413(6) 0.0296(2) Uani 1 1 d . . .
P1 P 0.37882(3) 0.13464(8) 0.15776(5) 0.0226(2) Uani 1 1 d . . .
P2 P 0.37700(3) 0.50429(7) 0.15002(5) 0.02116(19) Uani 1 1 d . . .
C1A C 0.42391(8) 0.06613(19) 0.23823(13) 0.0278(8) Uani 1 1 d G . .
C1B C 0.45624(9) 0.12606(16) 0.29930(16) 0.0423(10) Uani 1 1 d G . .
H1BA H 0.4561 0.2023 0.2956 0.051 Uiso 1 1 calc R . .
C1C C 0.48871(9) 0.0744(2) 0.36582(15) 0.0607(15) Uani 1 1 d G . .
H1CA H 0.5108 0.1153 0.4076 0.073 Uiso 1 1 calc R . .
C1D C 0.48885(9) -0.0372(2) 0.37127(17) 0.0631(16) Uani 1 1 d G . .
H1DA H 0.5110 -0.0726 0.4167 0.076 Uiso 1 1 calc R . .
C1E C 0.45652(11) -0.09716(16) 0.3102(2) 0.0567(13) Uani 1 1 d G . .
H1EA H 0.4566 -0.1734 0.3139 0.068 Uiso 1 1 calc R . .
C1F C 0.42406(9) -0.04548(18) 0.24368(15) 0.0436(10) Uani 1 1 d G . .
H1FA H 0.4020 -0.0864 0.2019 0.052 Uiso 1 1 calc R . .
C1G C 0.36398(9) 0.0594(2) 0.06176(12) 0.0294(8) Uani 1 1 d G . .
C1H C 0.38325(8) 0.0892(2) 0.00497(15) 0.0360(9) Uani 1 1 d G . .
H1HA H 0.4064 0.1418 0.0197 0.043 Uiso 1 1 calc R . .
C1I C 0.36860(11) 0.0419(2) -0.07329(14) 0.0539(13) Uani 1 1 d G . .
H1IA H 0.3818 0.0623 -0.1121 0.065 Uiso 1 1 calc R . .
C1J C 0.33466(11) -0.0351(2) -0.09477(13) 0.0554(14) Uani 1 1 d G . .
H1JA H 0.3246 -0.0674 -0.1483 0.067 Uiso 1 1 calc R . .
C1K C 0.31538(9) -0.0649(2) -0.03799(16) 0.0485(12) Uani 1 1 d G . .
H1KA H 0.2922 -0.1175 -0.0527 0.058 Uiso 1 1 calc R . .
C1L C 0.33004(9) -0.0177(2) 0.04028(14) 0.0374(9) Uani 1 1 d G . .
H1LA H 0.3169 -0.0380 0.0791 0.045 Uiso 1 1 calc R . .
C2A C 0.40692(7) 0.5541(2) 0.25495(11) 0.0250(7) Uani 1 1 d G . .
C2B C 0.38678(6) 0.6210(2) 0.29548(14) 0.0314(8) Uani 1 1 d G . .
H2BA H 0.3561 0.6413 0.2688 0.038 Uiso 1 1 calc R . .
C2C C 0.41151(8) 0.65824(19) 0.37505(14) 0.0365(9) Uani 1 1 d G . .
H2CA H 0.3977 0.7040 0.4027 0.044 Uiso 1 1 calc R . .
C2D C 0.45639(8) 0.6286(2) 0.41409(11) 0.0385(10) Uani 1 1 d G . .
H2DA H 0.4733 0.6540 0.4685 0.046 Uiso 1 1 calc R . .
C2E C 0.47653(6) 0.5617(2) 0.37357(14) 0.0427(10) Uani 1 1 d G . .
H2EA H 0.5072 0.5414 0.4003 0.051 Uiso 1 1 calc R . .
C2F C 0.45180(7) 0.5245(2) 0.29399(14) 0.0328(9) Uani 1 1 d G . .
H2FA H 0.4656 0.4788 0.2663 0.039 Uiso 1 1 calc R . .
C2G C 0.39121(8) 0.59262(17) 0.08052(13) 0.0244(7) Uani 1 1 d G . .
C2H C 0.39692(10) 0.70226(18) 0.09694(14) 0.0398(10) Uani 1 1 d G . .
H2HA H 0.3928 0.7313 0.1444 0.048 Uiso 1 1 calc R . .
C2I C 0.40864(11) 0.76936(14) 0.04394(17) 0.0473(11) Uani 1 1 d G . .
H2IA H 0.4125 0.8443 0.0552 0.057 Uiso 1 1 calc R . .
C2J C 0.41464(10) 0.72682(19) -0.02547(15) 0.0410(10) Uani 1 1 d G . .
H2JA H 0.4226 0.7727 -0.0617 0.049 Uiso 1 1 calc R . .
C2K C 0.40892(9) 0.6172(2) -0.04188(12) 0.0359(9) Uani 1 1 d G . .
H2KA H 0.4130 0.5881 -0.0893 0.043 Uiso 1 1 calc R . .
C2L C 0.39721(9) 0.55007(14) 0.01111(14) 0.0313(8) Uani 1 1 d G . .
H2LA H 0.3933 0.4751 -0.0001 0.038 Uiso 1 1 calc R . .
C11 C 0.33050(12) 0.1238(3) 0.1905(2) 0.0271(8) Uani 1 1 d . . .
H11A H 0.3037 0.0987 0.1434 0.033 Uiso 1 1 calc R . .
H11B H 0.3371 0.0709 0.2362 0.033 Uiso 1 1 calc R . .
C12 C 0.32129(12) 0.2329(3) 0.2194(2) 0.0250(7) Uani 1 1 d . . .
H12A H 0.3458 0.2519 0.2724 0.030 Uiso 1 1 calc R . .
H12B H 0.2927 0.2307 0.2291 0.030 Uiso 1 1 calc R . .
C21 C 0.31707(11) 0.5150(3) 0.1310(2) 0.0262(8) Uani 1 1 d . . .
H21A H 0.3102 0.5860 0.1494 0.031 Uiso 1 1 calc R . .
H21B H 0.2989 0.5066 0.0710 0.031 Uiso 1 1 calc R . .
C22 C 0.30658(12) 0.4253(3) 0.1806(2) 0.0250(8) Uani 1 1 d . . .
H22A H 0.3241 0.4362 0.2405 0.030 Uiso 1 1 calc R . .
H22B H 0.2742 0.4271 0.1719 0.030 Uiso 1 1 calc R . .
N31 N 0.31823(9) 0.3171(2) 0.15370(16) 0.0200(6) Uani 1 1 d . . .
C32 C 0.28284(11) 0.2852(3) 0.0738(2) 0.0219(7) Uani 1 1 d . . .
C33 C 0.23994(12) 0.2612(3) 0.0711(2) 0.0262(8) Uani 1 1 d . . .
H33A H 0.2328 0.2692 0.1194 0.039 Uiso 1 1 calc R . .
C34 C 0.29257(11) 0.2747(3) 0.0027(2) 0.0237(7) Uani 1 1 d . . .
H34A H 0.3218 0.2923 0.0044 0.035 Uiso 1 1 calc R . .
F41 F 0.22946(13) 0.8187(3) 0.04252(17) 0.0788(10) Uani 1 1 d . . .
F42 F 0.23722(9) 0.9682(2) 0.10096(19) 0.0661(9) Uani 1 1 d . . .
F43 F 0.19501(8) 0.8487(3) 0.12406(17) 0.0619(8) Uani 1 1 d . . .
C44 C 0.23314(15) 0.8653(4) 0.1141(3) 0.0447(11) Uani 1 1 d . . .
S45 S 0.28069(3) 0.81209(8) 0.20038(6) 0.0303(2) Uani 1 1 d . . .
O46 O 0.28011(12) 0.8775(3) 0.2676(2) 0.0662(10) Uani 1 1 d . . .
O47 O 0.26724(13) 0.7026(3) 0.2071(2) 0.0633(10) Uani 1 1 d . . .
O48 O 0.31839(11) 0.8254(3) 0.1780(2) 0.0692(12) Uani 1 1 d . . .

loop_
_atom_site_aniso_label
_atom_site_aniso_U_11
_atom_site_aniso_U_22
_atom_site_aniso_U_33
_atom_site_aniso_U_23
_atom_site_aniso_U_13
_atom_site_aniso_U_12
Pd 0.01698(13) 0.02126(14) 0.01929(13) -0.00115(11) 0.00494(9) -0.00013(10)
Cl 0.0204(4) 0.0333(5) 0.0367(5) 0.0032(4) 0.0123(3) 0.0018(4)
P1 0.0246(5) 0.0216(5) 0.0223(4) 0.0011(3) 0.0096(4) -0.0014(4)
P2 0.0199(4) 0.0204(4) 0.0213(4) -0.0017(3) 0.0054(3) 0.0002(3)
C1A 0.0271(19) 0.032(2) 0.0284(18) 0.0086(15) 0.0147(15) 0.0041(15)
C1B 0.034(2) 0.044(3) 0.042(2) 0.014(2) 0.0057(18) -0.0040(19)
C1C 0.037(3) 0.073(4) 0.053(3) 0.025(3) -0.006(2) -0.008(2)
C1D 0.032(3) 0.080(4) 0.074(3) 0.049(3) 0.016(2) 0.015(3)
C1E 0.057(3) 0.043(3) 0.073(3) 0.026(3) 0.028(3) 0.013(2)
C1F 0.051(3) 0.035(2) 0.044(2) 0.0047(19) 0.016(2) 0.006(2)
C1G 0.036(2) 0.0273(19) 0.0264(17) -0.0001(15) 0.0133(16) -0.0005(16)
C1H 0.046(2) 0.032(2) 0.035(2) 0.0004(17) 0.0196(19) -0.0034(18)
C1I 0.089(4) 0.050(3) 0.032(2) -0.005(2) 0.034(2) -0.008(3)
C1J 0.093(4) 0.044(3) 0.030(2) -0.012(2) 0.025(2) -0.011(3)
C1K 0.060(3) 0.037(3) 0.046(2) -0.014(2) 0.017(2) -0.015(2)
C1L 0.050(3) 0.031(2) 0.035(2) -0.0080(17) 0.0193(19) -0.0120(18)
C2A 0.0229(18) 0.0270(19) 0.0239(16) -0.0003(14) 0.0071(14) -0.0040(14)
C2B 0.036(2) 0.026(2) 0.0309(19) -0.0006(16) 0.0109(16) 0.0044(16)
C2C 0.051(3) 0.030(2) 0.0300(19) -0.0075(16) 0.0168(18) -0.0010(18)
C2D 0.043(2) 0.043(2) 0.0259(19) -0.0065(18) 0.0079(17) -0.0121(19)
C2E 0.029(2) 0.059(3) 0.035(2) -0.007(2) 0.0056(17) -0.009(2)
C2F 0.0219(19) 0.047(2) 0.0290(18) -0.0079(17) 0.0092(15) -0.0030(17)
C2G 0.0199(17) 0.0257(19) 0.0256(17) 0.0008(14) 0.0061(14) 0.0013(14)
C2H 0.054(3) 0.028(2) 0.045(2) -0.0065(18) 0.029(2) -0.0053(19)
C2I 0.063(3) 0.034(2) 0.052(3) -0.001(2) 0.031(2) -0.009(2)
C2J 0.038(2) 0.043(3) 0.045(2) 0.013(2) 0.0177(19) 0.0035(19)
C2K 0.033(2) 0.047(3) 0.0291(19) 0.0084(18) 0.0138(17) 0.0101(18)
C2L 0.035(2) 0.029(2) 0.0285(18) 0.0003(16) 0.0097(16) 0.0042(17)
C11 0.0286(19) 0.030(2) 0.0246(17) 0.0042(15) 0.0116(15) -0.0022(15)
C12 0.0248(18) 0.030(2) 0.0196(16) 0.0011(14) 0.0076(14) -0.0025(15)
C21 0.0202(17) 0.0271(19) 0.0285(18) -0.0026(15) 0.0058(14) 0.0042(14)
C22 0.0212(18) 0.0270(19) 0.0266(17) -0.0068(14) 0.0086(14) 0.0005(14)
N31 0.0171(13) 0.0226(14) 0.0198(13) -0.0019(12) 0.0061(11) -0.0017(11)
C32 0.0194(17) 0.0236(17) 0.0190(15) -0.0023(13) 0.0029(13) 0.0001(13)
C33 0.0262(19) 0.034(2) 0.0199(16) -0.0035(15) 0.0100(14) -0.0025(15)
C34 0.0163(16) 0.0298(19) 0.0230(16) 0.0001(14) 0.0051(13) -0.0022(14)
F41 0.105(3) 0.091(3) 0.0352(15) -0.0041(16) 0.0197(16) -0.006(2)
F42 0.0459(17) 0.0422(16) 0.090(2) 0.0270(15) 0.0019(15) -0.0018(13)
F43 0.0268(13) 0.093(2) 0.0593(17) 0.0285(16) 0.0088(12) -0.0039(14)
C44 0.038(2) 0.052(3) 0.042(2) 0.011(2) 0.0137(19) -0.003(2)
S45 0.0274(5) 0.0331(5) 0.0313(5) 0.0053(4) 0.0119(4) 0.0070(4)
O46 0.059(2) 0.091(3) 0.0415(18) -0.0143(19) 0.0102(16) 0.009(2)
O47 0.064(2) 0.047(2) 0.088(3) 0.0260(19) 0.039(2) 0.0134(17)
O48 0.0392(19) 0.093(3) 0.087(3) 0.048(2) 0.0372(19) 0.0195(19)

loop_
_atom_type_symbol
_atom_type_description
_atom_type_scat_dispersion_real
_atom_type_scat_dispersion_imag
_atom_type_scat_source
C C 0.0033 0.0016 'International Tables Vol C Tables 4.2.6.8 and 6.1.1.4'
H H 0.0000 0.0000 'International Tables Vol C Tables 4.2.6.8 and 6.1.1.4'
N N 0.0061 0.0033 'International Tables Vol C Tables 4.2.6.8 and 6.1.1.4'
O O 0.0106 0.0060 'International Tables Vol C Tables 4.2.6.8 and 6.1.1.4'
F F 0.0171 0.0103 'International Tables Vol C Tables 4.2.6.8 and 6.1.1.4'
P P 0.1023 0.0942 'International Tables Vol C Tables 4.2.6.8 and 6.1.1.4'
S S 0.1246 0.1234 'International Tables Vol C Tables 4.2.6.8 and 6.1.1.4'
Cl Cl 0.1484 0.1585 'International Tables Vol C Tables 4.2.6.8 and 6.1.1.4'
Pd Pd -0.9988 1.0072 'International Tables Vol C Tables 4.2.6.8 and 6.1.1.4'

loop_
_geom_angle_atom_site_label_1
_geom_angle_atom_site_label_2
_geom_angle_atom_site_label_3
_geom_angle
_geom_angle_site_symmetry_1
_geom_angle_site_symmetry_3
_geom_angle_publ_flag
N31 Pd Cl 178.23(7) . . ?
N31 Pd P2 85.77(8) . . ?
Cl Pd P2 94.75(3) . . ?
N31 Pd P1 83.76(8) . . ?
Cl Pd P1 95.89(3) . . ?
P2 Pd P1 168.19(3) . . ?
C1A P1 C1G 109.18(13) . . ?
C1A P1 C11 104.43(15) . . ?
C1G P1 C11 106.32(15) . . ?
C1A P1 Pd 118.76(9) . . ?
C1G P1 Pd 116.01(9) . . ?
C11 P1 Pd 100.24(12) . . ?
C2G P2 C2A 106.84(12) . . ?
C2G P2 C21 109.91(15) . . ?
C2A P2 C21 106.53(14) . . ?
C2G P2 Pd 122.92(8) . . ?
C2A P2 Pd 110.40(9) . . ?
C21 P2 Pd 99.09(12) . . ?
C1B C1A C1F 120.0 . . ?
C1B C1A P1 119.42(15) . . ?
C1F C1A P1 120.31(15) . . ?
C1A C1B C1C 120.0 . . ?
C1A C1B H1BA 120.0 . . ?
C1C C1B H1BA 120.0 . . ?
C1B C1C C1D 120.0 . . ?
C1B C1C H1CA 120.0 . . ?
C1D C1C H1CA 120.0 . . ?
C1E C1D C1C 120.0 . . ?
C1E C1D H1DA 120.0 . . ?
C1C C1D H1DA 120.0 . . ?
C1F C1E C1D 120.0 . . ?
C1F C1E H1EA 120.0 . . ?
C1D C1E H1EA 120.0 . . ?
C1E C1F C1A 120.0 . . ?
C1E C1F H1FA 120.0 . . ?
C1A C1F H1FA 120.0 . . ?
C1H C1G C1L 120.0 . . ?
C1H C1G P1 118.55(14) . . ?
C1L C1G P1 120.98(14) . . ?
C1I C1H C1G 120.0 . . ?
C1I C1H H1HA 120.0 . . ?
C1G C1H H1HA 120.0 . . ?
C1H C1I C1J 120.0 . . ?
C1H C1I H1IA 120.0 . . ?
C1J C1I H1IA 120.0 . . ?
C1K C1J C1I 120.0 . . ?
C1K C1J H1JA 120.0 . . ?
C1I C1J H1JA 120.0 . . ?
C1J C1K C1L 120.0 . . ?
C1J C1K H1KA 120.0 . . ?
C1L C1K H1KA 120.0 . . ?
C1K C1L C1G 120.0 . . ?
C1K C1L H1LA 120.0 . . ?
C1G C1L H1LA 120.0 . . ?
C2B C2A C2F 120.0 . . ?
C2B C2A P2 122.49(13) . . ?
C2F C2A P2 117.50(13) . . ?
C2C C2B C2A 120.0 . . ?
C2C C2B H2BA 120.0 . . ?
C2A C2B H2BA 120.0 . . ?
C2B C2C C2D 120.0 . . ?
C2B C2C H2CA 120.0 . . ?
C2D C2C H2CA 120.0 . . ?
C2E C2D C2C 120.0 . . ?
C2E C2D H2DA 120.0 . . ?
C2C C2D H2DA 120.0 . . ?
C2F C2E C2D 120.0 . . ?
C2F C2E H2EA 120.0 . . ?
C2D C2E H2EA 120.0 . . ?
C2E C2F C2A 120.0 . . ?
C2E C2F H2FA 120.0 . . ?
C2A C2F H2FA 120.0 . . ?
C2H C2G C2L 120.0 . . ?
C2H C2G P2 120.37(13) . . ?
C2L C2G P2 119.62(13) . . ?
C2I C2H C2G 120.0 . . ?
C2I C2H H2HA 120.0 . . ?
C2G C2H H2HA 120.0 . . ?
C2H C2I C2J 120.0 . . ?
C2H C2I H2IA 120.0 . . ?
C2J C2I H2IA 120.0 . . ?
C2I C2J C2K 120.0 . . ?
C2I C2J H2JA 120.0 . . ?
C2K C2J H2JA 120.0 . . ?
C2L C2K C2J 120.0 . . ?
C2L C2K H2KA 120.0 . . ?
C2J C2K H2KA 120.0 . . ?
C2K C2L C2G 120.0 . . ?
C2K C2L H2LA 120.0 . . ?
C2G C2L H2LA 120.0 . . ?
C12 C11 P1 109.0(2) . . ?
C12 C11 H11A 109.9 . . ?
P1 C11 H11A 109.9 . . ?
C12 C11 H11B 109.9 . . ?
P1 C11 H11B 109.9 . . ?
H11A C11 H11B 108.3 . . ?
C11 C12 N31 109.6(3) . . ?
C11 C12 H12A 109.8 . . ?
N31 C12 H12A 109.8 . . ?
C11 C12 H12B 109.8 . . ?
N31 C12 H12B 109.8 . . ?
H12A C12 H12B 108.2 . . ?
C22 C21 P2 106.3(2) . . ?
C22 C21 H21A 110.5 . . ?
P2 C21 H21A 110.5 . . ?
C22 C21 H21B 110.5 . . ?
P2 C21 H21B 110.5 . . ?
H21A C21 H21B 108.7 . . ?
N31 C22 C21 110.3(3) . . ?
N31 C22 H22A 109.6 . . ?
C21 C22 H22A 109.6 . . ?
N31 C22 H22B 109.6 . . ?
C21 C22 H22B 109.6 . . ?
H22A C22 H22B 108.1 . . ?
C32 N31 C22 109.6(3) . . ?
C32 N31 C12 109.2(3) . . ?
C22 N31 C12 109.6(3) . . ?
C32 N31 Pd 111.9(2) . . ?
C22 N31 Pd 111.0(2) . . ?
C12 N31 Pd 105.28(19) . . ?
C34 C32 C33 119.7(3) . . ?
C34 C32 N31 120.8(3) . . ?
C33 C32 N31 119.5(3) . . ?
C32 C33 C34 119.5(3) . 7 ?
C32 C33 H33A 120.2 . . ?
C34 C33 H33A 120.2 7 . ?
C32 C34 C33 120.8(3) . 7 ?
C32 C34 H34A 119.6 . . ?
C33 C34 H34A 119.6 7 . ?
F43 C44 F42 109.5(4) . . ?
F43 C44 F41 106.7(4) . . ?
F42 C44 F41 103.9(4) . . ?
F43 C44 S45 111.8(3) . . ?
F42 C44 S45 113.0(3) . . ?
F41 C44 S45 111.5(3) . . ?
O48 S45 O46 115.4(3) . . ?
O48 S45 O47 116.4(2) . . ?
O46 S45 O47 112.2(2) . . ?
O48 S45 C44 105.8(2) . . ?
O46 S45 C44 101.8(2) . . ?
O47 S45 C44 103.1(2) . . ?

loop_
_geom_bond_atom_site_label_1
_geom_bond_atom_site_label_2
_geom_bond_distance
_geom_bond_site_symmetry_2
_geom_bond_publ_flag
Pd N31 2.114(3) . ?
Pd Cl 2.2866(9) . ?
Pd P2 2.2968(9) . ?
Pd P1 2.3227(10) . ?
P1 C1A 1.805(2) . ?
P1 C1G 1.8113(19) . ?
P1 C11 1.836(4) . ?
P2 C2G 1.8067(19) . ?
P2 C2A 1.8209(18) . ?
P2 C21 1.824(4) . ?
C1A C1B 1.3900 . ?
C1A C1F 1.3900 . ?
C1B C1C 1.3900 . ?
C1B H1BA 0.9500 . ?
C1C C1D 1.3900 . ?
C1C H1CA 0.9500 . ?
C1D C1E 1.3900 . ?
C1D H1DA 0.9500 . ?
C1E C1F 1.3900 . ?
C1E H1EA 0.9500 . ?
C1F H1FA 0.9500 . ?
C1G C1H 1.3900 . ?
C1G C1L 1.3900 . ?
C1H C1I 1.3900 . ?
C1H H1HA 0.9500 . ?
C1I C1J 1.3900 . ?
C1I H1IA 0.9500 . ?
C1J C1K 1.3900 . ?
C1J H1JA 0.9500 . ?
C1K C1L 1.3900 . ?
C1K H1KA 0.9500 . ?
C1L H1LA 0.9500 . ?
C2A C2B 1.3900 . ?
C2A C2F 1.3900 . ?
C2B C2C 1.3900 . ?
C2B H2BA 0.9500 . ?
C2C C2D 1.3900 . ?
C2C H2CA 0.9500 . ?
C2D C2E 1.3900 . ?
C2D H2DA 0.9500 . ?
C2E C2F 1.3900 . ?
C2E H2EA 0.9500 . ?
C2F H2FA 0.9500 . ?
C2G C2H 1.3900 . ?
C2G C2L 1.3900 . ?
C2H C2I 1.3900 . ?
C2H H2HA 0.9500 . ?
C2I C2J 1.3900 . ?
C2I H2IA 0.9500 . ?
C2J C2K 1.3900 . ?
C2J H2JA 0.9500 . ?
C2K C2L 1.3900 . ?
C2K H2KA 0.9500 . ?
C2L H2LA 0.9500 . ?
C11 C12 1.511(5) . ?
C11 H11A 0.9900 . ?
C11 H11B 0.9900 . ?
C12 N31 1.523(4) . ?
C12 H12A 0.9900 . ?
C12 H12B 0.9900 . ?
C21 C22 1.519(5) . ?
C21 H21A 0.9900 . ?
C21 H21B 0.9900 . ?
C22 N31 1.514(4) . ?
C22 H22A 0.9900 . ?
C22 H22B 0.9900 . ?
N31 C32 1.482(4) . ?
C32 C34 1.382(5) . ?
C32 C33 1.386(5) . ?
C33 C34 1.389(5) 7 ?
C33 H33A 0.9500 . ?
C34 C33 1.389(5) 7 ?
C34 H34A 0.9500 . ?
F41 C44 1.334(5) . ?
F42 C44 1.313(5) . ?
F43 C44 1.308(5) . ?
C44 S45 1.816(4) . ?
S45 O48 1.405(3) . ?
S45 O46 1.426(4) . ?
S45 O47 1.445(4) . ?

loop_
_geom_torsion_atom_site_label_1
_geom_torsion_atom_site_label_2
_geom_torsion_atom_site_label_3
_geom_torsion_atom_site_label_4
_geom_torsion
_geom_torsion_site_symmetry_1
_geom_torsion_site_symmetry_2
_geom_torsion_site_symmetry_3
_geom_torsion_site_symmetry_4
_geom_torsion_publ_flag
N31 Pd P1 C1A -126.23(13) . . . . ?
Cl Pd P1 C1A 55.52(11) . . . . ?
P2 Pd P1 C1A -98.54(18) . . . . ?
N31 Pd P1 C1G 100.55(12) . . . . ?
Cl Pd P1 C1G -77.71(10) . . . . ?
P2 Pd P1 C1G 128.23(17) . . . . ?
N31 Pd P1 C11 -13.40(14) . . . . ?
Cl Pd P1 C11 168.35(12) . . . . ?
P2 Pd P1 C11 14.3(2) . . . . ?
N31 Pd P2 C2G -134.13(13) . . . . ?
Cl Pd P2 C2G 44.16(11) . . . . ?
P1 Pd P2 C2G -161.73(16) . . . . ?
N31 Pd P2 C2A 98.35(11) . . . . ?
Cl Pd P2 C2A -83.36(9) . . . . ?
P1 Pd P2 C2A 70.75(18) . . . . ?
N31 Pd P2 C21 -13.17(13) . . . . ?
Cl Pd P2 C21 165.12(12) . . . . ?
P1 Pd P2 C21 -40.8(2) . . . . ?
C1G P1 C1A C1B 146.04(16) . . . . ?
C11 P1 C1A C1B -100.58(19) . . . . ?
Pd P1 C1A C1B 9.94(19) . . . . ?
C1G P1 C1A C1F -39.91(19) . . . . ?
C11 P1 C1A C1F 73.5(2) . . . . ?
Pd P1 C1A C1F -176.01(13) . . . . ?
C1F C1A C1B C1C 0.0 . . . . ?
P1 C1A C1B C1C 174.1(2) . . . . ?
C1A C1B C1C C1D 0.0 . . . . ?
C1B C1C C1D C1E 0.0 . . . . ?
C1C C1D C1E C1F 0.0 . . . . ?
C1D C1E C1F C1A 0.0 . . . . ?
C1B C1A C1F C1E 0.0 . . . . ?
P1 C1A C1F C1E -174.0(2) . . . . ?
C1A P1 C1G C1H -95.46(18) . . . . ?
C11 P1 C1G C1H 152.41(18) . . . . ?
Pd P1 C1G C1H 41.98(18) . . . . ?
C1A P1 C1G C1L 92.38(18) . . . . ?
C11 P1 C1G C1L -19.8(2) . . . . ?
Pd P1 C1G C1L -130.19(14) . . . . ?
C1L C1G C1H C1I 0.0 . . . . ?
P1 C1G C1H C1I -172.2(2) . . . . ?
C1G C1H C1I C1J 0.0 . . . . ?
C1H C1I C1J C1K 0.0 . . . . ?
C1I C1J C1K C1L 0.0 . . . . ?
C1J C1K C1L C1G 0.0 . . . . ?
C1H C1G C1L C1K 0.0 . . . . ?
P1 C1G C1L C1K 172.1(2) . . . . ?
C2G P2 C2A C2B 96.76(17) . . . . ?
C21 P2 C2A C2B -20.7(2) . . . . ?
Pd P2 C2A C2B -127.31(14) . . . . ?
C2G P2 C2A C2F -82.10(16) . . . . ?
C21 P2 C2A C2F 160.45(17) . . . . ?
Pd P2 C2A C2F 53.82(15) . . . . ?
C2F C2A C2B C2C 0.0 . . . . ?
P2 C2A C2B C2C -178.8(2) . . . . ?
C2A C2B C2C C2D 0.0 . . . . ?
C2B C2C C2D C2E 0.0 . . . . ?
C2C C2D C2E C2F 0.0 . . . . ?
C2D C2E C2F C2A 0.0 . . . . ?
C2B C2A C2F C2E 0.0 . . . . ?
P2 C2A C2F C2E 178.89(19) . . . . ?
C2A P2 C2G C2H -36.38(17) . . . . ?
C21 P2 C2G C2H 78.82(19) . . . . ?
Pd P2 C2G C2H -165.41(12) . . . . ?
C2A P2 C2G C2L 142.48(15) . . . . ?
C21 P2 C2G C2L -102.31(18) . . . . ?
Pd P2 C2G C2L 13.45(19) . . . . ?
C2L C2G C2H C2I 0.0 . . . . ?
P2 C2G C2H C2I 178.86(19) . . . . ?
C2G C2H C2I C2J 0.0 . . . . ?
C2H C2I C2J C2K 0.0 . . . . ?
C2I C2J C2K C2L 0.0 . . . . ?
C2J C2K C2L C2G 0.0 . . . . ?
C2H C2G C2L C2K 0.0 . . . . ?
P2 C2G C2L C2K -178.87(19) . . . . ?
C1A P1 C11 C12 108.0(2) . . . . ?
C1G P1 C11 C12 -136.6(2) . . . . ?
Pd P1 C11 C12 -15.4(2) . . . . ?
P1 C11 C12 N31 50.9(3) . . . . ?
C2G P2 C21 C22 170.4(2) . . . . ?
C2A P2 C21 C22 -74.2(2) . . . . ?
Pd P2 C21 C22 40.4(2) . . . . ?
P2 C21 C22 N31 -58.7(3) . . . . ?
C21 C22 N31 C32 -77.1(3) . . . . ?
C21 C22 N31 C12 162.9(3) . . . . ?
C21 C22 N31 Pd 47.0(3) . . . . ?
C11 C12 N31 C32 56.9(3) . . . . ?
C11 C12 N31 C22 177.0(3) . . . . ?
C11 C12 N31 Pd -63.5(3) . . . . ?
Cl Pd N31 C32 1(3) . . . . ?
P2 Pd N31 C32 107.6(2) . . . . ?
P1 Pd N31 C32 -77.9(2) . . . . ?
Cl Pd N31 C22 -122(3) . . . . ?
P2 Pd N31 C22 -15.30(19) . . . . ?
P1 Pd N31 C22 159.2(2) . . . . ?
Cl Pd N31 C12 119(3) . . . . ?
P2 Pd N31 C12 -133.88(19) . . . . ?
P1 Pd N31 C12 40.65(18) . . . . ?
C22 N31 C32 C34 115.4(3) . . . . ?
C12 N31 C32 C34 -124.4(3) . . . . ?
Pd N31 C32 C34 -8.3(4) . . . . ?
C22 N31 C32 C33 -67.3(4) . . . . ?
C12 N31 C32 C33 52.9(4) . . . . ?
Pd N31 C32 C33 169.1(3) . . . . ?
C34 C32 C33 C34 1.0(6) . . . 7 ?
N31 C32 C33 C34 -176.3(3) . . . 7 ?
C33 C32 C34 C33 -1.0(6) . . . 7 ?
N31 C32 C34 C33 176.3(3) . . . 7 ?
F43 C44 S45 O48 174.2(4) . . . . ?
F42 C44 S45 O48 -61.7(4) . . . . ?
F41 C44 S45 O48 54.9(4) . . . . ?
F43 C44 S45 O46 -64.8(4) . . . . ?
F42 C44 S45 O46 59.2(4) . . . . ?
F41 C44 S45 O46 175.9(3) . . . . ?
F43 C44 S45 O47 51.5(4) . . . . ?
F42 C44 S45 O47 175.6(3) . . . . ?
F41 C44 S45 O47 -67.8(4) . . . . ?
